data_4342373
loop_
_publ_author_name
'Benmansour, Samia'
'Delgado, Esther'
'G\'omez-Garc\'ia, Carlos J'
'Hern\'andez, Diego'
'Hern\'andez, Elisa'
'Martin, Avelino'
'Perles, Josefina'
'Zamora, F\'elix'

_publ_section_title
;
 Coordination Polymers Based on Diiron Tetrakis(dithiolato) Bridged by
 Alkali Metals, Electrical Bistability around Room Temperature, and Strong
 Antiferromagnetic Coupling.
;
_journal_issue 5
_journal_name_full 'Inorganic chemistry'
_journal_page_first 2243
_journal_paper_doi 10.1021/ic502789v
_journal_volume 54
_journal_year 2015
_chemical_formula_moiety 'C12 H8 Cl4 Fe1 S4, Li1 4(C4 H8 O1)'
_chemical_formula_sum 'C28 H36 Cl4 Fe Li O4 S4'
_chemical_formula_weight 769.4
_chemical_name_systematic
;
 ?
;
_space_group_IT_number 2
_symmetry_cell_setting triclinic
_symmetry_Int_Tables_number 2
_symmetry_space_group_name_Hall '-P 1'
_symmetry_space_group_name_H-M 'P -1'
_atom_sites_solution_hydrogens geom
_atom_sites_solution_primary direct
_audit_conform_dict_location ftp://ftp.iucr.org/pub/cif_core.dic
_audit_conform_dict_name cif_core.dic
_audit_conform_dict_version 2.4.3
_audit_creation_date 2013-10-10
_audit_creation_method 'WinGX routine CIF_UPDATE'
_cell_angle_alpha 114.408(3)
_cell_angle_beta 94.859(5)
_cell_angle_gamma 107.592(4)
_cell_formula_units_Z 2
_cell_length_a 11.0978(6)
_cell_length_b 13.1869(5)
_cell_length_c 13.7014(9)
_cell_measurement_reflns_used 98
_cell_measurement_temperature 200(2)
_cell_measurement_theta_max 20
_cell_measurement_theta_min 3
_cell_measurement_wavelength 0.71073
_cell_volume 1689.04(18)
_computing_cell_refinement 'Dirax/lsq (Duisenberg & Schreurs, 1989-2000)'
_computing_data_collection 'Collect (Bruker AXS BV, 1997-2004)'
_computing_data_reduction 'EvalCCD (Duisenberg & Schreurs 1990-2000)'
_computing_molecular_graphics 'DIAMOND (Brandenburg, 2006)'
_computing_publication_material 'WinGX publication routines (Farrugia, 2012)'
_computing_structure_refinement 'SHELXL-2013 (Sheldrick, 2013)'
_computing_structure_solution 'SHELXS-2013 (Sheldrick, 2008)'
_diffrn_ambient_temperature 200(2)
_diffrn_measured_fraction_theta_full 0.998
_diffrn_measured_fraction_theta_max 0.998
_diffrn_radiation_probe x-ray
_diffrn_radiation_type MoK\a
_diffrn_radiation_wavelength 0.71073
_diffrn_reflns_av_R_equivalents 0.1732
_diffrn_reflns_Laue_measured_fraction_full 0.998
_diffrn_reflns_Laue_measured_fraction_max 0.998
_diffrn_reflns_limit_h_max 14
_diffrn_reflns_limit_h_min -14
_diffrn_reflns_limit_k_max 17
_diffrn_reflns_limit_k_min -17
_diffrn_reflns_limit_l_max 17
_diffrn_reflns_limit_l_min -17
_diffrn_reflns_number 37190
_diffrn_reflns_point_group_measured_fraction_full 0.998
_diffrn_reflns_point_group_measured_fraction_max 0.998
_diffrn_reflns_reduction_process
;
        Scaled and merged with Sortav
        R.H. Blessing, (1987) Cryst. Rev. 1, 3-58
        R.H. Blessing, (1989) J. Appl. Cryst. 22, 396-397
;
_diffrn_reflns_theta_full 25
_diffrn_reflns_theta_max 27.499
_diffrn_reflns_theta_min 3.002
_exptl_absorpt_coefficient_mu 1.043
_exptl_absorpt_correction_T_max 1.069
_exptl_absorpt_correction_T_min 0.926
_exptl_absorpt_correction_type multi-scan
_exptl_absorpt_process_details
;
 R.H. Blessing, Acta Cryst. (1995), A51, 33-38
;
_exptl_crystal_colour 'Dark blue'
_exptl_crystal_density_diffrn 1.513
_exptl_crystal_density_method 'not measured'
_exptl_crystal_description Prism
_exptl_crystal_F_000 794
_exptl_crystal_size_max 0.25
_exptl_crystal_size_mid 0.23
_exptl_crystal_size_min 0.17
_refine_diff_density_max 0.758
_refine_diff_density_min -0.724
_refine_diff_density_rms 0.134
_refine_ls_extinction_method none
_refine_ls_goodness_of_fit_ref 1.163
_refine_ls_hydrogen_treatment constr
_refine_ls_matrix_type full
_refine_ls_number_constraints 0
_refine_ls_number_parameters 379
_refine_ls_number_reflns 7746
_refine_ls_number_restraints 0
_refine_ls_restrained_S_all 1.163
_refine_ls_R_factor_all 0.2011
_refine_ls_R_factor_gt 0.0798
_refine_ls_shift/su_max 0.001
_refine_ls_shift/su_mean 0
_refine_ls_structure_factor_coef Fsqd
_refine_ls_weighting_details
;
 w=1/[\s^2^(Fo^2^)+(0.0773P)^2^]
 where P=(Fo^2^+2Fc^2^)/3
;
_refine_ls_weighting_scheme calc
_refine_ls_wR_factor_gt 0.1528
_refine_ls_wR_factor_ref 0.1989
_reflns_number_gt 3687
_reflns_number_total 7746
_reflns_threshold_expression 'I > 2\s(I)'
_cod_data_source_file ic502789v_si_002.cif
_cod_data_source_block 4
_cod_depositor_comments 'Adding full bibliography for 4342370--4342375.cif.'
_cod_original_cell_volume 1689.03(17)
_cod_database_code 4342373

loop_
_symmetry_equiv_pos_as_xyz
'x, y, z'
'-x, -y, -z'

loop_
_atom_site_label
_atom_site_type_symbol
_atom_site_fract_x
_atom_site_fract_y
_atom_site_fract_z
_atom_site_U_iso_or_equiv
_atom_site_adp_type
_atom_site_occupancy
_atom_site_calc_flag
C1 C 0.8080(5) 0.7742(5) 0.1166(5) 0.0358(14) Uani 1 d
C2 C 0.7189(6) 0.6571(5) 0.0831(5) 0.0397(15) Uani 1 d
C3 C 0.6189(6) 0.6366(6) 0.1358(5) 0.0483(17) Uani 1 d
H3 H 0.5608 0.5591 0.1134 0.058 Uiso 1 calc
C4 C 0.6073(6) 0.7339(6) 0.2224(5) 0.0455(16) Uani 1 d
H4 H 0.5398 0.7214 0.2571 0.055 Uiso 1 calc
C5 C 0.6942(6) 0.8474(6) 0.2567(5) 0.0417(15) Uani 1 d
C6 C 0.7965(5) 0.8708(5) 0.2055(5) 0.0370(14) Uani 1 d
C7 C 1.2799(5) 1.1001(5) 0.0543(4) 0.0308(13) Uani 1 d
C8 C 1.3833(5) 1.1124(5) 0.0054(5) 0.0364(14) Uani 1 d
C9 C 1.4875(6) 1.2186(6) 0.0437(5) 0.0418(15) Uani 1 d
H9 H 1.5555 1.2239 0.0085 0.05 Uiso 1 calc
C10 C 1.4896(6) 1.3182(6) 0.1360(5) 0.0452(16) Uani 1 d
H10 H 1.5583 1.3915 0.1628 0.054 Uiso 1 calc
C11 C 1.3878(6) 1.3068(5) 0.1877(5) 0.0385(15) Uani 1 d
C12 C 1.2826(5) 1.2004(5) 0.1508(4) 0.0323(13) Uani 1 d
C32 C 0.3877(7) 0.7291(6) 0.4649(5) 0.0559(19) Uani 1 d
H32A H 0.4399 0.8081 0.4752 0.067 Uiso 1 calc
H32B H 0.3818 0.67 0.3911 0.067 Uiso 1 calc
C33 C 0.4462(7) 0.7024(7) 0.5513(6) 0.063(2) Uani 1 d
H33A H 0.5405 0.7405 0.5726 0.075 Uiso 1 calc
H33B H 0.4214 0.6168 0.5254 0.075 Uiso 1 calc
C34 C 0.3857(7) 0.7575(7) 0.6457(6) 0.064(2) Uani 1 d
H34A H 0.3851 0.7221 0.6953 0.077 Uiso 1 calc
H34B H 0.4317 0.8436 0.6874 0.077 Uiso 1 calc
C35 C 0.2506(7) 0.7267(6) 0.5859(5) 0.0550(18) Uani 1 d
H35A H 0.1935 0.6493 0.5759 0.066 Uiso 1 calc
H35B H 0.2163 0.7868 0.6272 0.066 Uiso 1 calc
C42 C 0.0544(7) 0.4360(6) 0.2565(7) 0.067(2) Uani 1 d
H42A H 0.0844 0.4524 0.3319 0.08 Uiso 1 calc
H42B H 0.1088 0.401 0.2124 0.08 Uiso 1 calc
C43 C -0.0835(9) 0.3538(7) 0.2115(7) 0.086(3) Uani 1 d
H43A H -0.1307 0.3653 0.2692 0.103 Uiso 1 calc
H43B H -0.091 0.2708 0.1757 0.103 Uiso 1 calc
C44 C -0.1322(8) 0.3880(9) 0.1312(8) 0.107(3) Uani 1 d
H44A H -0.2189 0.3885 0.1354 0.129 Uiso 1 calc
H44B H -0.1361 0.3317 0.0567 0.129 Uiso 1 calc
C45 C -0.0400(8) 0.5094(7) 0.1600(7) 0.085(3) Uani 1 d
H45A H -0.0032 0.5089 0.0982 0.102 Uiso 1 calc
H45B H -0.0841 0.5657 0.1789 0.102 Uiso 1 calc
C52 C -0.0882(7) 0.6519(6) 0.4842(6) 0.062(2) Uani 1 d
H52A H -0.0517 0.6881 0.563 0.074 Uiso 1 calc
H52B H -0.0833 0.573 0.4491 0.074 Uiso 1 calc
C53 C -0.2267(7) 0.6433(7) 0.4613(6) 0.070(2) Uani 1 d
H53A H -0.2725 0.6244 0.5126 0.084 Uiso 1 calc
H53B H -0.2739 0.5838 0.3863 0.084 Uiso 1 calc
C54 C -0.2073(7) 0.7701(7) 0.4792(6) 0.066(2) Uani 1 d
H54A H -0.2823 0.771 0.4383 0.079 Uiso 1 calc
H54B H -0.1915 0.8248 0.5569 0.079 Uiso 1 calc
C55 C -0.0888(7) 0.8024(7) 0.4354(6) 0.068(2) Uani 1 d
H55A H -0.1146 0.7891 0.3604 0.082 Uiso 1 calc
H55B H -0.0335 0.8861 0.481 0.082 Uiso 1 calc
C62 C 0.1855(7) 0.9148(6) 0.3282(5) 0.0519(18) Uani 1 d
H62A H 0.191 0.9586 0.4064 0.062 Uiso 1 calc
H62B H 0.1072 0.91 0.2864 0.062 Uiso 1 calc
C63 C 0.3018(7) 0.9738(6) 0.2989(7) 0.069(2) Uani 1 d
H63A H 0.3787 1.0106 0.3589 0.083 Uiso 1 calc
H63B H 0.2904 1.0347 0.2809 0.083 Uiso 1 calc
C64 C 0.3129(7) 0.8713(6) 0.1977(6) 0.0594(19) Uani 1 d
H64A H 0.2721 0.8665 0.1297 0.071 Uiso 1 calc
H64B H 0.4032 0.8808 0.1986 0.071 Uiso 1 calc
C65 C 0.2419(9) 0.7639(7) 0.2104(7) 0.088(3) Uani 1 d
H65A H 0.1748 0.7054 0.1436 0.106 Uiso 1 calc
H65B H 0.3018 0.7274 0.2223 0.106 Uiso 1 calc
Cl1 Cl 0.73155(16) 0.53679(14) -0.02689(14) 0.0546(5) Uani 1 d
Cl2 Cl 0.67793(17) 0.96551(16) 0.36726(13) 0.0566(5) Uani 1 d
Cl3 Cl 1.38527(14) 0.98751(15) -0.10908(12) 0.0462(4) Uani 1 d
Cl4 Cl 1.39778(16) 1.43319(14) 0.30538(14) 0.0546(5) Uani 1 d
Fe1 Fe 1.01059(7) 0.99859(7) 0.11265(6) 0.0324(2) Uani 1 d
Li1 Li 0.1219(10) 0.7028(9) 0.3701(9) 0.046(3) Uani 1 d
O31 O 0.2594(4) 0.7235(4) 0.4818(3) 0.0533(12) Uani 1 d
O41 O 0.0600(4) 0.5428(4) 0.2523(4) 0.0550(12) Uani 1 d
O51 O -0.0203(4) 0.7257(4) 0.4385(4) 0.0521(12) Uani 1 d
O61 O 0.1848(4) 0.7981(4) 0.3009(4) 0.0530(12) Uani 1 d
S1 S 0.92947(14) 0.80072(13) 0.04777(12) 0.0362(4) Uani 1 d
S2 S 0.91083(14) 1.01593(13) 0.24922(12) 0.0374(4) Uani 1 d
S3 S 1.14310(13) 0.96571(12) 0.00020(11) 0.0321(4) Uani 1 d
S4 S 1.15535(14) 1.18454(13) 0.21758(12) 0.0369(4) Uani 1 d

loop_
_atom_site_aniso_label
_atom_site_aniso_U_11
_atom_site_aniso_U_22
_atom_site_aniso_U_33
_atom_site_aniso_U_23
_atom_site_aniso_U_13
_atom_site_aniso_U_12
C1 0.039(3) 0.040(4) 0.035(3) 0.021(3) 0.010(3) 0.016(3)
C2 0.037(3) 0.032(3) 0.044(4) 0.018(3) 0.001(3) 0.007(3)
C3 0.032(4) 0.055(4) 0.059(4) 0.038(4) 0.006(3) 0.003(3)
C4 0.047(4) 0.058(4) 0.041(4) 0.029(4) 0.016(3) 0.021(3)
C5 0.034(3) 0.055(4) 0.044(4) 0.028(3) 0.008(3) 0.020(3)
C6 0.031(3) 0.050(4) 0.039(3) 0.032(3) 0.007(3) 0.012(3)
C7 0.028(3) 0.035(3) 0.034(3) 0.021(3) 0.006(3) 0.012(3)
C8 0.031(3) 0.038(4) 0.034(3) 0.012(3) 0.001(3) 0.014(3)
C9 0.036(4) 0.049(4) 0.046(4) 0.027(3) 0.014(3) 0.015(3)
C10 0.044(4) 0.038(4) 0.051(4) 0.024(3) 0.005(3) 0.009(3)
C11 0.036(3) 0.036(4) 0.039(3) 0.015(3) 0.002(3) 0.012(3)
C12 0.035(3) 0.035(3) 0.029(3) 0.017(3) 0.004(2) 0.012(3)
C32 0.064(5) 0.055(4) 0.056(4) 0.024(4) 0.027(4) 0.031(4)
C33 0.065(5) 0.076(5) 0.059(4) 0.029(4) 0.015(4) 0.045(4)
C34 0.068(5) 0.080(6) 0.055(4) 0.033(4) 0.012(4) 0.039(4)
C35 0.064(5) 0.056(5) 0.046(4) 0.024(4) 0.011(3) 0.023(4)
C42 0.082(6) 0.039(4) 0.077(5) 0.030(4) 0.001(4) 0.020(4)
C43 0.112(7) 0.040(5) 0.074(6) 0.014(5) 0.036(5) 0.002(5)
C44 0.063(6) 0.094(8) 0.114(8) 0.026(7) -0.012(5) 0.003(5)
C45 0.084(6) 0.080(6) 0.078(6) 0.040(5) -0.014(5) 0.016(5)
C52 0.078(5) 0.051(4) 0.070(5) 0.035(4) 0.032(4) 0.028(4)
C53 0.054(5) 0.075(6) 0.059(5) 0.019(5) 0.019(4) 0.009(4)
C54 0.059(5) 0.112(7) 0.063(5) 0.056(5) 0.026(4) 0.053(5)
C55 0.075(5) 0.094(6) 0.075(5) 0.058(5) 0.032(4) 0.052(5)
C62 0.063(5) 0.055(4) 0.051(4) 0.030(4) 0.014(3) 0.030(4)
C63 0.063(5) 0.049(5) 0.093(6) 0.039(5) 0.019(4) 0.007(4)
C64 0.062(5) 0.062(5) 0.071(5) 0.042(4) 0.029(4) 0.025(4)
C65 0.126(8) 0.063(5) 0.096(7) 0.035(5) 0.075(6) 0.051(5)
Cl1 0.0514(10) 0.0359(9) 0.0639(11) 0.0175(8) 0.0066(8) 0.0095(8)
Cl2 0.0590(11) 0.0751(13) 0.0495(10) 0.0335(10) 0.0269(8) 0.0322(10)
Cl3 0.0412(9) 0.0555(10) 0.0393(8) 0.0164(8) 0.0129(7) 0.0219(8)
Cl4 0.0525(10) 0.0343(9) 0.0535(10) 0.0057(8) 0.0066(8) 0.0083(8)
Fe1 0.0348(5) 0.0314(5) 0.0304(5) 0.0139(4) 0.0078(4) 0.0123(4)
Li1 0.047(6) 0.038(6) 0.051(6) 0.021(5) 0.012(5) 0.013(5)
O31 0.052(3) 0.073(3) 0.042(3) 0.027(2) 0.015(2) 0.031(2)
O41 0.058(3) 0.041(3) 0.057(3) 0.022(2) -0.005(2) 0.013(2)
O51 0.052(3) 0.060(3) 0.064(3) 0.040(3) 0.025(2) 0.027(2)
O61 0.074(3) 0.048(3) 0.058(3) 0.034(2) 0.032(2) 0.032(2)
S1 0.0404(9) 0.0322(8) 0.0355(8) 0.0148(7) 0.0110(7) 0.0139(7)
S2 0.0408(9) 0.0378(9) 0.0322(8) 0.0148(7) 0.0113(6) 0.0138(7)
S3 0.0335(8) 0.0299(8) 0.0303(7) 0.0123(7) 0.0074(6) 0.0111(6)
S4 0.0396(9) 0.0341(8) 0.0313(8) 0.0112(7) 0.0087(6) 0.0118(7)

loop_
_atom_type_symbol
_atom_type_description
_atom_type_scat_dispersion_real
_atom_type_scat_dispersion_imag
_atom_type_scat_source
C C 0.0033 0.0016 'International Tables Vol C Tables 4.2.6.8 and 6.1.1.4'
H H 0 0 'International Tables Vol C Tables 4.2.6.8 and 6.1.1.4'
Cl Cl 0.1484 0.1585 'International Tables Vol C Tables 4.2.6.8 and 6.1.1.4'
Fe Fe 0.3463 0.8444 'International Tables Vol C Tables 4.2.6.8 and 6.1.1.4'
Li Li -0.0003 0.0001 'International Tables Vol C Tables 4.2.6.8 and 6.1.1.4'
O O 0.0106 0.006 'International Tables Vol C Tables 4.2.6.8 and 6.1.1.4'
S S 0.1246 0.1234 'International Tables Vol C Tables 4.2.6.8 and 6.1.1.4'

loop_
_geom_angle_atom_site_label_1
_geom_angle_atom_site_label_2
_geom_angle_atom_site_label_3
_geom_angle
_geom_angle_site_symmetry_3
C6 C1 C2 119.1(5) .
C6 C1 S1 119.7(4) .
C2 C1 S1 121.2(5) .
C3 C2 C1 121.0(6) .
C3 C2 Cl1 119.3(5) .
C1 C2 Cl1 119.7(5) .
C2 C3 C4 119.1(6) .
C5 C4 C3 120.5(6) .
C4 C5 C6 121.8(6) .
C4 C5 Cl2 118.8(5) .
C6 C5 Cl2 119.5(5) .
C1 C6 C5 118.5(5) .
C1 C6 S2 118.8(4) .
C5 C6 S2 122.6(5) .
C8 C7 C12 118.9(5) .
C8 C7 S3 122.4(4) .
C12 C7 S3 118.7(4) .
C9 C8 C7 122.8(5) .
C9 C8 Cl3 117.8(5) .
C7 C8 Cl3 119.3(4) .
C8 C9 C10 118.9(6) .
C9 C10 C11 119.1(6) .
C12 C11 C10 122.9(6) .
C12 C11 Cl4 120.0(5) .
C10 C11 Cl4 117.1(5) .
C11 C12 C7 117.4(5) .
C11 C12 S4 123.1(4) .
C7 C12 S4 119.5(4) .
O31 C32 C33 104.9(5) .
C32 C33 C34 101.4(5) .
C35 C34 C33 102.1(5) .
O31 C35 C34 106.5(6) .
O41 C42 C43 106.2(6) .
C42 C43 C44 103.3(6) .
C43 C44 C45 106.7(7) .
O41 C45 C44 106.9(7) .
O51 C52 C53 105.1(6) .
C52 C53 C54 101.3(6) .
C55 C54 C53 102.8(6) .
O51 C55 C54 106.6(6) .
O61 C62 C63 105.2(5) .
C62 C63 C64 103.8(6) .
C65 C64 C63 102.7(6) .
O61 C65 C64 109.5(6) .
S2 Fe1 S1 88.99(6) .
S2 Fe1 S3 164.39(7) .
S1 Fe1 S3 85.45(6) .
S2 Fe1 S4 89.66(6) .
S1 Fe1 S4 155.43(7) .
S3 Fe1 S4 89.37(6) .
S2 Fe1 S3 97.45(6) 2_775
S1 Fe1 S3 103.37(6) 2_775
S3 Fe1 S3 98.02(5) 2_775
S4 Fe1 S3 101.12(6) 2_775
O61 Li1 O41 103.6(5) .
O61 Li1 O31 111.5(6) .
O41 Li1 O31 109.7(5) .
O61 Li1 O51 116.5(6) .
O41 Li1 O51 108.1(5) .
O31 Li1 O51 107.2(5) .
C35 O31 C32 109.8(5) .
C35 O31 Li1 127.4(5) .
C32 O31 Li1 122.6(5) .
C42 O41 C45 107.0(5) .
C42 O41 Li1 128.8(5) .
C45 O41 Li1 118.8(5) .
C52 O51 C55 108.9(5) .
C52 O51 Li1 123.4(5) .
C55 O51 Li1 126.9(5) .
C65 O61 C62 107.6(5) .
C65 O61 Li1 124.5(5) .
C62 O61 Li1 127.9(5) .
C1 S1 Fe1 104.8(2) .
C6 S2 Fe1 104.5(2) .
C7 S3 Fe1 106.35(19) .
C7 S3 Fe1 102.06(18) 2_775
Fe1 S3 Fe1 81.98(5) 2_775
C12 S4 Fe1 105.92(19) .

loop_
_geom_bond_atom_site_label_1
_geom_bond_atom_site_label_2
_geom_bond_distance
_geom_bond_site_symmetry_2
C1 C6 1.402(8) .
C1 C2 1.410(8) .
C1 S1 1.741(6) .
C2 C3 1.393(8) .
C2 Cl1 1.732(6) .
C3 C4 1.392(8) .
C4 C5 1.364(9) .
C5 C6 1.406(8) .
C5 Cl2 1.738(6) .
C6 S2 1.757(6) .
C7 C8 1.379(8) .
C7 C12 1.422(7) .
C7 S3 1.759(5) .
C8 C9 1.373(8) .
C8 Cl3 1.751(6) .
C9 C10 1.388(8) .
C10 C11 1.386(8) .
C11 C12 1.382(8) .
C11 Cl4 1.740(6) .
C12 S4 1.753(6) .
C32 O31 1.446(7) .
C32 C33 1.516(9) .
C33 C34 1.523(9) .
C34 C35 1.495(9) .
C35 O31 1.421(7) .
C42 O41 1.415(7) .
C42 C43 1.478(10) .
C43 C44 1.470(12) .
C44 C45 1.478(11) .
C45 O41 1.425(8) .
C52 O51 1.430(8) .
C52 C53 1.503(9) .
C53 C54 1.529(10) .
C54 C55 1.508(9) .
C55 O51 1.448(8) .
C62 O61 1.423(7) .
C62 C63 1.474(9) .
C63 C64 1.531(9) .
C64 C65 1.485(9) .
C65 O61 1.409(8) .
Fe1 S2 2.2203(17) .
Fe1 S1 2.2219(17) .
Fe1 S3 2.2230(16) .
Fe1 S4 2.2304(17) .
Fe1 S3 2.4823(16) 2_775
Li1 O61 1.879(12) .
Li1 O41 1.911(11) .
Li1 O31 1.937(11) .
Li1 O51 1.941(11) .
S3 Fe1 2.4823(16) 2_775
